data_2100428
loop_
_publ_author_name
'Surmin, Audrey'
'Fertey, Pierre'
'Schaniel, Dominik'
'Woike, Theo'

_publ_section_title
;
 Modulated structure of potassium sodium strontium barium niobates
 (KNSBN): harmonic solution
;
_journal_coeditor_code CK5014
_journal_issue 2
_journal_name_full 'Acta Crystallographica Section B'
_journal_page_first 228
_journal_page_last 235
_journal_paper_doi 10.1107/S0108768106001510
_journal_volume 62
_journal_year 2006
_chemical_formula_sum 'Ba0.38 K0.085 Na0.07 Nb2 O6 Sr0.56'
_chemical_formula_weight 388
_chemical_name_systematic ' ?'
_symmetry_cell_setting tetragonal
_symmetry_space_group_name_H-M X4bm
_cell_angle_alpha 90
_cell_angle_beta 90
_cell_angle_gamma 90
_cell_formula_units_Z 10
_cell_length_a 12.4375(5)
_cell_length_b 12.4375(5)
_cell_length_c 7.8807(2)
_cell_measurement_reflns_used 4101
_cell_measurement_temperature 293
_cell_modulation_dimension 2
_cell_volume 1219.08(8)
_computing_publication_material '(Jana2000; Petricek and Dusek, 2000)'
_computing_structure_refinement '(Jana2000; Petricek and Dusek, 2000)'
_diffrn_ambient_temperature 293
_diffrn_measurement_device_type 'Nonius CCD'
_diffrn_measurement_method 'w scan, intergration method'
_diffrn_radiation_type 'Mo K\a'
_diffrn_radiation_wavelength 0.71069
_diffrn_reflns_av_R_equivalents 0.0382
_diffrn_reflns_limit_h_max 29
_diffrn_reflns_limit_h_min -27
_diffrn_reflns_limit_index_m_1_max 1
_diffrn_reflns_limit_index_m_1_min -1
_diffrn_reflns_limit_index_m_2_max 1
_diffrn_reflns_limit_index_m_2_min -1
_diffrn_reflns_limit_k_max 28
_diffrn_reflns_limit_k_min -30
_diffrn_reflns_limit_l_max 18
_diffrn_reflns_limit_l_min -18
_diffrn_reflns_number 144596
_diffrn_reflns_theta_max 59.63
_diffrn_reflns_theta_min 3.04
_exptl_absorpt_coefficient_mu 13.79
_exptl_absorpt_correction_T_max 0.228
_exptl_absorpt_correction_T_min 0.221
_exptl_absorpt_correction_type sphere
_exptl_absorpt_process_details '(Jana2000; Petricek and Dusek, 2000)'
_exptl_crystal_colour tranparent
_exptl_crystal_density_diffrn 5.283
_exptl_crystal_description Sphere
_exptl_crystal_F_000 1740
_exptl_crystal_size_rad 0.078
_refine_diff_density_max 3.64
_refine_diff_density_min -5.83
_refine_ls_extinction_coef 0.058(4)
_refine_ls_extinction_method 'B-C type 1 Lorentzian isotropic (Becker & Coppens, 1974)'
_refine_ls_goodness_of_fit_ref 2.61
_refine_ls_number_parameters 150
_refine_ls_number_reflns 8612
_refine_ls_R_factor_all 0.0593
_refine_ls_R_factor_gt 0.0506
_refine_ls_shift/su_max 0.0260
_refine_ls_shift/su_mean 0.0019
_refine_ls_structure_factor_coef F
_refine_ls_weighting_details w=1/(\s^2^(F)+0.0004F^2^)
_refine_ls_weighting_scheme sigma
_refine_ls_wR_factor_gt 0.0848
_refine_ls_wR_factor_ref 0.0871
_reflns_number_gt 7718
_reflns_number_total 8612
_reflns_threshold_expression I>3\s(I)
_cod_data_source_file ck5014.cif
_cod_data_source_block I
_cod_depositor_comments
;
The following automatic conversions were performed:
'_exptl_absorpt_correction_type' value 'Sphere' changed to 'sphere'
according to '/home/saulius/struct/CIF-dictionaries/cif_core.dic'
dictionary named 'cif_core.dic' version 2.4.1 from 2010-06-29.

Automatic conversion script
Id: cif_fix_enum 1527 2010-12-29 10:47:43Z saulius 

The following automatic conversions were performed:

'_exptl_absorpt_correction_type' value 'Sphere' changed to 'sphere'
according to /home/saulius/struct/CIF-dictionaries/cif_core.dic
dictionary named 'cif_core.dic' version 2.4.1 from 2010-06-29.

Automatic conversion script
Id: cif_fix_values 1715 2011-07-08 13:25:40Z adriana 
;
_cod_database_code 2100428
_cod_database_fobs_code 2100428

loop_
_space_group_symop_ssg_id
_space_group_symop_ssg_operation_algebraic
1 x1,x2,x3,x4,x5
2 -x2,x1,x3,x5,-x4
3 1/2-x1,1/2+x2,x3,-x5,-x4
4 -x1,-x2,x3,-x4,-x5
5 1/2-x2,1/2-x1,x3,-x4,x5
6 x2,-x1,x3,-x5,x4
7 1/2+x1,1/2-x2,x3,x5,x4
8 1/2+x2,1/2+x1,x3,x4,-x5
9 x1,x2,1/2+x3,1/2+x4,1/2+x5
10 -x2,x1,1/2+x3,1/2+x5,1/2-x4
11 1/2-x1,1/2+x2,1/2+x3,1/2-x5,1/2-x4
12 -x1,-x2,1/2+x3,1/2-x4,1/2-x5
13 1/2-x2,1/2-x1,1/2+x3,1/2-x4,1/2+x5
14 x2,-x1,1/2+x3,1/2-x5,1/2+x4
15 1/2+x1,1/2-x2,1/2+x3,1/2+x5,1/2+x4
16 1/2+x2,1/2+x1,1/2+x3,1/2+x4,1/2-x5

loop_
_atom_site_type_symbol
_atom_site_label
_atom_site_fract_x
_atom_site_fract_y
_atom_site_fract_z
_atom_site_U_iso_or_equiv
_atom_site_adp_type
_atom_site_calc_flag
_atom_site_occupancy
Nb Nb1 0 0.5 0.00125(9) 0.00610(5) Uani d 1
Nb Nb2 0.074775(15) 0.211720(14) -0.00588(8) 0.00691(4) Uani d 1
Sr Sr1 0 0 0.23884(11) 0.00707(9) Uani d 0.730(3)
O O1 0.34344(15) 0.00549(16) -0.0262(4) 0.0118(4) Uani d 1
O O2 0.13858(17) 0.06904(14) -0.0287(3) 0.0107(4) Uani d 1
O O3 0.28172(16) 0.78172(16) -0.0229(4) 0.0100(5) Uani d 1
O O4 0 0.5 0.2307(6) 0.0190(8) Uani d 1
O O5 0.29600(16) 0.42432(15) 0.2273(3) 0.0126(5) Uani d 1
Ba Ba 0.17168(2) 0.67168(2) 0.240438 0.02187(7) Uani d 0.403(6)
Sr Sr2 0.17168(2) 0.67168(2) 0.240438 0.02187(7) Uani d 0.411(7)
Na Na1 0 0 0.23884(11) 0.00707(9) Uani d 0.175
K K 0.17168(2) 0.67168(2) 0.240438 0.02187(7) Uani d 0.1062

loop_
_atom_site_aniso_label
_atom_site_aniso_U_11
_atom_site_aniso_U_22
_atom_site_aniso_U_33
_atom_site_aniso_U_12
_atom_site_aniso_U_13
_atom_site_aniso_U_23
_atom_site_aniso_type_symbol
Nb1 0.00649(8) 0.00649(8) 0.00533(11) -0.00017(8) 0 0 Nb
Nb2 0.00727(7) 0.00625(6) 0.00720(7) 0.00083(4) 0.00020(8) -0.00146(8) Nb
Sr1 0.00684(12) 0.00684(12) 0.0075(2) 0 0 0 Sr
O1 0.0063(5) 0.0148(7) 0.0144(9) -0.0040(5) -0.0019(8) 0.0032(8) O
O2 0.0172(8) 0.0068(5) 0.0081(9) 0.0062(5) -0.0011(7) -0.0034(6) O
O3 0.0098(5) 0.0098(5) 0.0105(12) 0.0032(6) 0.0037(7) 0.0037(7) O
O4 0.0259(13) 0.0259(13) 0.0052(15) 0.0048(15) 0 0 O
O5 0.0148(8) 0.0195(10) 0.0034(8) -0.0030(7) 0.0007(6) -0.0014(8) O
Ba 0.02641(11) 0.02641(11) 0.01278(14) -0.01650(14) -0.00053(10) -0.00053(10) Ba
Sr2 0.02641(11) 0.02641(11) 0.01278(14) -0.01650(14) -0.00053(10) -0.00053(10) Sr
Na1 0.00684(12) 0.00684(12) 0.0075(2) 0 0 0 Na
K 0.02641(11) 0.02641(11) 0.01278(14) -0.01650(14) -0.00053(10) -0.00053(10) K

loop_
_atom_site_displace_Fourier_atom_site_label
_atom_site_displace_Fourier_axis
_atom_site_displace_Fourier_wave_vector_seq_id
_atom_site_displace_Fourier_param_cos
_atom_site_displace_Fourier_param_sin
Nb1 x 1 0 -0.00102(3)
Nb1 y 1 0 -0.00102(3)
Nb1 z 1 -0.00001(6) 0
Nb1 x 2 0 0.00077(3)
Nb1 y 2 0 -0.00077(3)
Nb1 z 2 -0.00037(6) 0
Nb2 x 1 -0.00124(2) -0.00067(2)
Nb2 y 1 0.00045(2) 0.00076(3)
Nb2 z 1 -0.00035(3) -0.00044(3)
Nb2 x 2 0.00118(3) -0.00074(3)
Nb2 y 2 -0.00058(2) 0.00035(3)
Nb2 z 2 0.00059(3) -0.00051(3)
Sr1 x 1 0 0.00018(3)
Sr1 y 1 0 0.00038(3)
Sr1 z 1 -0.00014(7) 0
Sr1 x 2 0 0.00038(3)
Sr1 y 2 0 -0.00018(3)
Sr1 z 2 -0.00014(7) 0
O1 x 1 -0.0004(2) -0.0010(2)
O1 y 1 0.0001(2) 0.0014(2)
O1 z 1 0.0059(3) 0.0202(3)
O1 x 2 0.0001(2) 0.0004(2)
O1 y 2 -0.0004(2) -0.0009(2)
O1 z 2 -0.0079(3) -0.0227(3)
O2 x 1 -0.0019(2) -0.0019(2)
O2 y 1 -0.00025(19) 0.00005(19)
O2 z 1 0.0133(3) 0.0155(3)
O2 x 2 0.0029(2) 0.0002(2)
O2 y 2 0.00105(19) -0.00009(19)
O2 z 2 -0.0185(3) 0.0076(2)
O3 x 1 0.0016(2) 0.0003(2)
O3 y 1 0.0016(2) 0.0003(2)
O3 z 1 -0.0130(3) -0.0076(3)
O3 x 2 -0.00038(19) 0.00022(19)
O3 y 2 -0.00038(19) -0.00022(19)
O3 z 2 0.0112(3) 0
O4 x 1 0 -0.0136(3)
O4 y 1 0 -0.0136(3)
O4 z 1 0.0059(7) 0
O4 x 2 0 0.0125(3)
O4 y 2 0 -0.0125(3)
O4 z 2 0.0035(8) 0
O5 x 1 -0.00194(15) 0.01050(16)
O5 y 1 0.01284(19) -0.00672(18)
O5 z 1 0.0002(3) -0.0008(4)
O5 x 2 0.00421(16) -0.00572(16)
O5 y 2 -0.01295(19) 0.01267(19)
O5 z 2 0.0026(3) 0.0030(3)
Ba x 1 0.000700(17) 0.000967(18)
Ba y 1 0.000700(17) 0.000967(18)
Ba z 1 0.00147(7) -0.00132(6)
Ba x 2 -0.001487(19) 0.00534(3)
Ba y 2 -0.001487(19) -0.00534(3)
Ba z 2 -0.00061(7) 0
Sr2 x 1 0.000700(17) 0.000967(18)
Sr2 y 1 0.000700(17) 0.000967(18)
Sr2 z 1 0.00147(7) -0.00132(6)
Sr2 x 2 -0.001487(19) 0.00534(3)
Sr2 y 2 -0.001487(19) -0.00534(3)
Sr2 z 2 -0.00061(7) 0
Na1 x 1 0 0.00018(3)
Na1 y 1 0 0.00038(3)
Na1 z 1 -0.00014(7) 0
Na1 x 2 0 0.00038(3)
Na1 y 2 0 -0.00018(3)
Na1 z 2 -0.00014(7) 0
K x 1 0.000700(17) 0.000967(18)
K y 1 0.000700(17) 0.000967(18)
K z 1 0.00147(7) -0.00132(6)
K x 2 -0.001487(19) 0.00534(3)
K y 2 -0.001487(19) -0.00534(3)
K z 2 -0.00061(7) 0

loop_
_atom_site_Fourier_wave_vector_seq_id
_atom_site_Fourier_wave_vector_x
_atom_site_Fourier_wave_vector_z
1 0.31100 0.00000
2 0.31100 0.00000

loop_
_atom_site_U_Fourier_atom_site_label
_atom_site_U_Fourier_tens_elem
_atom_site_U_Fourier_wave_vector_seq_id
_atom_site_U_Fourier_param_cos
_atom_site_U_Fourier_param_sin
Ba U11 1 -0.00545(12) -0.00744(12)
Ba U22 1 -0.00545(12) -0.00744(12)
Ba U33 1 -0.00140(19) -0.00135(18)
Ba U12 1 0.00309(15) 0.00708(15)
Ba U13 1 0.00051(13) 0.00027(13)
Ba U23 1 0.00051(13) 0.00027(13)
Ba U11 2 0.00889(12) -0.00872(14)
Ba U22 2 0.00889(12) 0.00872(14)
Ba U33 2 0.00193(18) 0
Ba U12 2 -0.00697(15) 0
Ba U13 2 -0.00068(12) 0.00051(17)
Ba U23 2 -0.00068(12) -0.00051(17)
Sr2 U11 1 -0.00545(12) -0.00744(12)
Sr2 U22 1 -0.00545(12) -0.00744(12)
Sr2 U33 1 -0.00140(19) -0.00135(18)
Sr2 U12 1 0.00309(15) 0.00708(15)
Sr2 U13 1 0.00051(13) 0.00027(13)
Sr2 U23 1 0.00051(13) 0.00027(13)
Sr2 U11 2 0.00889(12) -0.00872(14)
Sr2 U22 2 0.00889(12) 0.00872(14)
Sr2 U33 2 0.00193(18) 0
Sr2 U12 2 -0.00697(15) 0
Sr2 U13 2 -0.00068(12) 0.00051(17)
Sr2 U23 2 -0.00068(12) -0.00051(17)
K U11 1 -0.00545(12) -0.00744(12)
K U22 1 -0.00545(12) -0.00744(12)
K U33 1 -0.00140(19) -0.00135(18)
K U12 1 0.00309(15) 0.00708(15)
K U13 1 0.00051(13) 0.00027(13)
K U23 1 0.00051(13) 0.00027(13)
K U11 2 0.00889(12) -0.00872(14)
K U22 2 0.00889(12) 0.00872(14)
K U33 2 0.00193(18) 0
K U12 2 -0.00697(15) 0
K U13 2 -0.00068(12) 0.00051(17)
K U23 2 -0.00068(12) -0.00051(17)

loop_
_atom_type_symbol
_atom_type_scat_dispersion_real
_atom_type_scat_dispersion_imag
_atom_type_scat_source
K 0.201 0.249 'International Tables Vol C Tables  4.2.6.8 and 6.1.1.1'
Na 0.036 0.025 'International Tables Vol C Tables  4.2.6.8 and 6.1.1.1'
Ba -0.324 2.282 'International Tables Vol C Tables  4.2.6.8 and 6.1.1.1'
Sr -1.531 3.250 'International Tables Vol C Tables  4.2.6.8 and 6.1.1.1'
Nb -2.073 0.622 'International Tables Vol C Tables  4.2.6.8 and 6.1.1.1'
O 0.011 0.006 'International Tables Vol C Tables  4.2.6.8 and 6.1.1.1'

loop_
_cell_wave_vector_seq_id
_cell_wave_vector_x
_cell_wave_vector_y
_cell_wave_vector_z
1 0.31100 0.31100 0.00000
2 0.31100 -0.31100 0.00000

loop_
_geom_bond_atom_site_label_1
_geom_bond_atom_site_label_2
_geom_bond_site_symmetry_2
_geom_bond_publ_flag
_geom_bond_distance_max
_geom_bond_distance_min
_geom_bond_distance_av
Nb1 O1 2_555 yes 1.994(5) 1.954(5) 1.969(5)
Nb1 O1 3_555 yes 1.994(5) 1.954(5) 1.969(5)
Nb1 O1 6_565 yes 1.995(5) 1.954(5) 1.969(5)
Nb1 O1 7_455 yes 1.995(5) 1.954(5) 1.969(5)
Nb1 O4 . yes 1.886(13) 1.731(13) 1.823(8)
Nb1 O4 9_554 yes 2.203(13) 2.061(13) 2.148(8)
Nb2 O1 2_555 yes 1.961(5) 1.914(5) 1.933(5)
Nb2 O2 . yes 1.994(5) 1.942(5) 1.959(5)
Nb2 O2 2_555 yes 2.052(5) 2.000(5) 2.021(5)
Nb2 O3 2_655 yes 2.024(6) 1.971(6) 1.994(6)
Nb2 O5 5_555 yes 1.900(6) 1.812(6) 1.854(6)
Nb2 O5 13_554 yes 2.176(6) 2.067(6) 2.121(6)
Sr1 O2 . yes 3.138(5) 2.581(5) 2.856(5)
Sr1 O2 9_555 yes 2.846(5) 2.497(5) 2.661(5)
Sr1 O2 2_555 yes 3.138(5) 2.581(5) 2.856(5)
Sr1 O2 10_555 yes 2.846(5) 2.497(5) 2.661(5)
Sr1 O2 4_555 yes 3.138(5) 2.581(5) 2.856(5)
Sr1 O2 12_555 yes 2.846(5) 2.497(5) 2.661(5)
Sr1 O2 6_555 yes 3.138(5) 2.581(5) 2.856(5)
Sr1 O2 14_555 yes 2.846(5) 2.497(5) 2.661(5)
Sr1 O5 3_545 yes 2.827(5) 2.603(5) 2.718(5)
Sr1 O5 5_555 yes 2.827(5) 2.603(5) 2.718(5)
Sr1 O5 7_455 yes 2.827(5) 2.603(5) 2.718(5)
Sr1 O5 8_445 yes 2.827(5) 2.603(5) 2.718(5)
Ba O1 3_555 yes 3.208(6) 2.727(6) 2.948(6)
Ba O1 11_555 yes 2.946(6) 2.635(6) 2.772(6)
Ba O1 6_565 yes 3.208(6) 2.728(6) 2.955(6)
Ba O1 14_565 yes 2.946(6) 2.635(6) 2.776(6)
Ba O3 . yes 3.002(6) 2.681(6) 2.837(5)
Ba O3 9_555 yes 2.774(6) 2.615(6) 2.690(5)
Ba O4 . yes 3.291(4) 2.751(4) 3.032(4)
Ba O5 . yes 3.976(5) 2.914(5) 3.464(5)
Ba O5 3_555 yes 3.662(5) 2.679(5) 3.163(5)
Ba O5 6_565 yes 3.664(5) 2.678(5) 3.180(5)
Ba O5 8_455 yes 3.976(5) 2.914(5) 3.438(5)
Sr2 O1 3_555 yes 3.208(6) 2.727(6) 2.948(6)
Sr2 O1 11_555 yes 2.946(6) 2.635(6) 2.772(6)
Sr2 O1 6_565 yes 3.208(6) 2.728(6) 2.955(6)
Sr2 O1 14_565 yes 2.946(6) 2.635(6) 2.776(6)
Sr2 O3 . yes 3.002(6) 2.681(6) 2.837(5)
Sr2 O3 9_555 yes 2.774(6) 2.615(6) 2.690(5)
Sr2 O4 . yes 3.291(4) 2.751(4) 3.032(4)
Sr2 O5 . yes 3.976(5) 2.914(5) 3.464(5)
Sr2 O5 3_555 yes 3.662(5) 2.679(5) 3.163(5)
Sr2 O5 6_565 yes 3.664(5) 2.678(5) 3.180(5)
Sr2 O5 8_455 yes 3.976(5) 2.914(5) 3.438(5)
Na1 O2 . yes 3.138(5) 2.581(5) 2.856(5)
Na1 O2 9_555 yes 2.846(5) 2.497(5) 2.661(5)
Na1 O2 2_555 yes 3.138(5) 2.581(5) 2.856(5)
Na1 O2 10_555 yes 2.846(5) 2.497(5) 2.661(5)
Na1 O2 4_555 yes 3.138(5) 2.581(5) 2.856(5)
Na1 O2 12_555 yes 2.846(5) 2.497(5) 2.661(5)
Na1 O2 6_555 yes 3.138(5) 2.581(5) 2.856(5)
Na1 O2 14_555 yes 2.846(5) 2.497(5) 2.661(5)
Na1 O5 3_545 yes 2.827(5) 2.603(5) 2.718(5)
Na1 O5 5_555 yes 2.827(5) 2.603(5) 2.718(5)
Na1 O5 7_455 yes 2.827(5) 2.603(5) 2.718(5)
Na1 O5 8_445 yes 2.827(5) 2.603(5) 2.718(5)
K O1 3_555 yes 3.208(6) 2.727(6) 2.948(6)
K O1 11_555 yes 2.946(6) 2.635(6) 2.772(6)
K O1 6_565 yes 3.208(6) 2.728(6) 2.955(6)
K O1 14_565 yes 2.946(6) 2.635(6) 2.776(6)
K O3 . yes 3.002(6) 2.681(6) 2.837(5)
K O3 9_555 yes 2.774(6) 2.615(6) 2.690(5)
K O4 . yes 3.291(4) 2.751(4) 3.032(4)
K O5 . yes 3.976(5) 2.914(5) 3.464(5)
K O5 3_555 yes 3.662(5) 2.679(5) 3.163(5)
K O5 6_565 yes 3.664(5) 2.678(5) 3.180(5)
K O5 8_455 yes 3.976(5) 2.914(5) 3.438(5)
